data_2227320
loop_
_publ_author_name
'Jasinski, Jerry P.'
'Pek, Albert E.'
'Chidan Kumar, C. S.'
'Yathirajan, H. S.'
'Kumar, Suresh'

_publ_section_title
;
 <i>N</i>-[(2-Chloro-3-quinolyl)methyl]-4-fluoroaniline
;
_journal_coeditor_code CI5158
_journal_issue 10
_journal_name_full 'Acta Crystallographica Section E'
_journal_page_first o2548
_journal_page_last o2549
_journal_paper_doi 10.1107/S1600536810036056
_journal_volume 66
_journal_year 2010
_chemical_formula_iupac 'C16 H12 Cl F N2'
_chemical_formula_moiety 'C16 H12 Cl F N2'
_chemical_formula_sum 'C16 H12 Cl F N2'
_chemical_formula_weight 286.73
_chemical_name_systematic
;
<i>N</i>-[(2-Chloro-3-quinolyl)methyl]-4-fluoroaniline
;
_space_group_IT_number 2
_symmetry_cell_setting triclinic
_symmetry_space_group_name_Hall '-P 1'
_symmetry_space_group_name_H-M 'P -1'
_atom_sites_solution_hydrogens geom
_atom_sites_solution_primary direct
_atom_sites_solution_secondary difmap
_cell_angle_alpha 68.7040(10)
_cell_angle_beta 74.4680(10)
_cell_angle_gamma 75.4450(10)
_cell_formula_units_Z 2
_cell_length_a 7.3661(8)
_cell_length_b 8.8967(9)
_cell_length_c 11.5129(12)
_cell_measurement_reflns_used 5222
_cell_measurement_temperature 100
_cell_measurement_theta_max 30.97
_cell_measurement_theta_min 2.49
_cell_volume 667.25(12)
_computing_cell_refinement '<i>SAINT</i> (Bruker, 2008)'
_computing_data_collection '<i>APEX2</i> (Bruker, 2008)'
_computing_data_reduction '<i>SAINT</i> (Bruker, 2008)'
_computing_molecular_graphics '<i>SHELXTL</i> (Sheldrick, 2008)'
_computing_publication_material '<i>SHELXTL</i> (Sheldrick, 2008) and PLATON (Spek, 2009)'
_computing_structure_refinement '<i>SHELXTL</i> (Sheldrick, 2008)'
_computing_structure_solution '<i>SHELXTL</i> (Sheldrick, 2008)'
_diffrn_ambient_temperature 100
_diffrn_measured_fraction_theta_full 0.997
_diffrn_measured_fraction_theta_max 0.891
_diffrn_measurement_device_type 'Bruker APEXII CCD area-detector'
_diffrn_measurement_method '\w scans'
_diffrn_radiation_monochromator graphite
_diffrn_radiation_source 'fine-focus sealed tube'
_diffrn_radiation_type MoK\a
_diffrn_radiation_wavelength 0.71073
_diffrn_reflns_av_R_equivalents 0.0139
_diffrn_reflns_av_sigmaI/netI 0.0185
_diffrn_reflns_limit_h_max 10
_diffrn_reflns_limit_h_min -10
_diffrn_reflns_limit_k_max 12
_diffrn_reflns_limit_k_min -12
_diffrn_reflns_limit_l_max 16
_diffrn_reflns_limit_l_min -16
_diffrn_reflns_number 8162
_diffrn_reflns_theta_full 25.00
_diffrn_reflns_theta_max 31.41
_diffrn_reflns_theta_min 1.94
_diffrn_standards_number 0
_exptl_absorpt_coefficient_mu 0.288
_exptl_absorpt_correction_T_max 0.9315
_exptl_absorpt_correction_T_min 0.8578
_exptl_absorpt_correction_type multi-scan
_exptl_absorpt_process_details '(SADABS; Bruker, 2008)'
_exptl_crystal_colour colourless
_exptl_crystal_density_diffrn 1.427
_exptl_crystal_density_method 'not measured'
_exptl_crystal_description Plate
_exptl_crystal_F_000 296
_exptl_crystal_size_max 0.55
_exptl_crystal_size_mid 0.50
_exptl_crystal_size_min 0.25
_refine_diff_density_max 0.488
_refine_diff_density_min -0.298
_refine_ls_extinction_method none
_refine_ls_goodness_of_fit_ref 1.031
_refine_ls_hydrogen_treatment constr
_refine_ls_matrix_type full
_refine_ls_number_parameters 181
_refine_ls_number_reflns 3930
_refine_ls_number_restraints 0
_refine_ls_restrained_S_all 1.031
_refine_ls_R_factor_all 0.0360
_refine_ls_R_factor_gt 0.0336
_refine_ls_shift/su_max 0.001
_refine_ls_shift/su_mean 0.000
_refine_ls_structure_factor_coef Fsqd
_refine_ls_weighting_details 'calc w=1/[\s^2^(Fo^2^)+(0.0533P)^2^+0.2404P] where P=(Fo^2^+2Fc^2^)/3'
_refine_ls_weighting_scheme calc
_refine_ls_wR_factor_gt 0.0920
_refine_ls_wR_factor_ref 0.0944
_reflns_number_gt 3633
_reflns_number_total 3930
_reflns_threshold_expression I>2\s(I)
_cod_data_source_file ci5158.cif
_cod_data_source_block I
_cod_database_code 2227320
_cod_database_fobs_code 2227320

loop_
_symmetry_equiv_pos_as_xyz
'x, y, z'
'-x, -y, -z'

loop_
_atom_site_type_symbol
_atom_site_label
_atom_site_fract_x
_atom_site_fract_y
_atom_site_fract_z
_atom_site_U_iso_or_equiv
_atom_site_adp_type
_atom_site_calc_flag
_atom_site_refinement_flags
_atom_site_occupancy
_atom_site_disorder_assembly
_atom_site_disorder_group
Cl Cl1 1.15120(4) -0.21591(3) 0.79554(2) 0.02245(8) Uani d . 1 . .
N N1 1.24567(12) 0.03932(10) 0.60973(8) 0.01634(16) Uani d . 1 . .
N N2 0.55793(12) 0.03799(11) 0.74940(8) 0.01744(17) Uani d . 1 . .
H H18 0.4905 0.0291 0.7025 0.021 Uiso calc R 1 . .
F F1 0.24347(10) 0.46529(9) 1.02706(7) 0.02663(16) Uani d . 1 . .
C C7 1.09918(14) -0.03020(11) 0.67819(9) 0.01494(17) Uani d . 1 . .
C C1 1.02460(14) 0.25805(11) 0.49326(9) 0.01455(17) Uani d . 1 . .
C C10 0.74539(14) -0.05999(12) 0.75411(9) 0.01625(18) Uani d . 1 . .
H H10A 0.7513 -0.1557 0.7308 0.020 Uiso calc R 1 . .
H H10B 0.7657 -0.0977 0.8407 0.020 Uiso calc R 1 . .
C C8 0.90473(13) 0.03112(11) 0.66692(9) 0.01406(17) Uani d . 1 . .
C C5 1.36831(15) 0.26375(13) 0.44050(10) 0.01949(19) Uani d . 1 . .
H H5 1.4913 0.2165 0.4552 0.023 Uiso calc R 1 . .
C C6 1.21153(14) 0.18553(12) 0.51570(9) 0.01520(17) Uani d . 1 . .
C C9 0.87191(13) 0.17731(12) 0.57294(9) 0.01522(17) Uani d . 1 . .
H H9 0.7474 0.2240 0.5615 0.018 Uiso calc R 1 . .
C C14 0.21346(15) 0.33659(13) 0.88812(10) 0.0206(2) Uani d . 1 . .
H H14 0.0879 0.3910 0.8882 0.025 Uiso calc R 1 . .
C C11 0.48346(14) 0.14581(12) 0.81816(9) 0.01552(18) Uani d . 1 . .
C C2 0.99836(15) 0.40819(12) 0.39406(9) 0.01792(19) Uani d . 1 . .
H H17 0.8764 0.4568 0.3777 0.022 Uiso calc R 1 . .
C C13 0.32377(16) 0.36116(12) 0.95720(10) 0.01941(19) Uani d . 1 . .
C C3 1.15214(16) 0.48201(13) 0.32212(10) 0.01972(19) Uani d . 1 . .
H H3 1.1338 0.5806 0.2572 0.024 Uiso calc R 1 . .
C C12 0.59034(14) 0.17592(12) 0.88891(9) 0.01760(18) Uani d . 1 . .
H H12 0.7166 0.1235 0.8889 0.021 Uiso calc R 1 . .
C C4 1.33828(16) 0.40979(13) 0.34565(10) 0.0210(2) Uani d . 1 . .
H H4 1.4413 0.4616 0.2965 0.025 Uiso calc R 1 . .
C C15 0.29365(14) 0.22899(13) 0.81854(10) 0.01916(19) Uani d . 1 . .
H H15 0.2208 0.2116 0.7714 0.023 Uiso calc R 1 . .
C C16 0.50987(15) 0.28339(13) 0.95926(10) 0.01933(19) Uani d . 1 . .
H H16 0.5809 0.3021 1.0068 0.023 Uiso calc R 1 . .

loop_
_atom_site_aniso_label
_atom_site_aniso_U_11
_atom_site_aniso_U_22
_atom_site_aniso_U_33
_atom_site_aniso_U_12
_atom_site_aniso_U_13
_atom_site_aniso_U_23
Cl1 0.01931(13) 0.01748(12) 0.02433(13) -0.00220(9) -0.00775(9) 0.00240(9)
N1 0.0150(4) 0.0161(4) 0.0176(4) -0.0027(3) -0.0047(3) -0.0039(3)
N2 0.0128(4) 0.0214(4) 0.0208(4) -0.0023(3) -0.0036(3) -0.0099(3)
F1 0.0308(4) 0.0241(3) 0.0268(3) -0.0030(3) -0.0011(3) -0.0146(3)
C7 0.0154(4) 0.0129(4) 0.0162(4) -0.0015(3) -0.0049(3) -0.0037(3)
C1 0.0149(4) 0.0143(4) 0.0149(4) -0.0024(3) -0.0030(3) -0.0052(3)
C10 0.0139(4) 0.0152(4) 0.0183(4) -0.0028(3) -0.0019(3) -0.0045(3)
C8 0.0137(4) 0.0142(4) 0.0148(4) -0.0028(3) -0.0028(3) -0.0049(3)
C5 0.0159(4) 0.0216(5) 0.0208(5) -0.0063(4) -0.0028(3) -0.0050(4)
C6 0.0147(4) 0.0157(4) 0.0161(4) -0.0033(3) -0.0033(3) -0.0054(3)
C9 0.0134(4) 0.0156(4) 0.0164(4) -0.0016(3) -0.0037(3) -0.0049(3)
C14 0.0181(4) 0.0211(5) 0.0200(5) -0.0001(4) -0.0030(4) -0.0063(4)
C11 0.0152(4) 0.0152(4) 0.0143(4) -0.0044(3) -0.0012(3) -0.0025(3)
C2 0.0197(4) 0.0159(4) 0.0169(4) -0.0022(3) -0.0044(3) -0.0035(3)
C13 0.0242(5) 0.0161(4) 0.0165(4) -0.0047(4) -0.0001(4) -0.0054(3)
C3 0.0239(5) 0.0166(4) 0.0174(4) -0.0054(4) -0.0037(4) -0.0029(3)
C12 0.0165(4) 0.0180(4) 0.0180(4) -0.0051(3) -0.0030(3) -0.0043(3)
C4 0.0210(5) 0.0212(5) 0.0202(5) -0.0088(4) -0.0012(4) -0.0043(4)
C15 0.0165(4) 0.0220(5) 0.0196(4) -0.0016(4) -0.0051(3) -0.0073(4)
C16 0.0221(5) 0.0199(4) 0.0175(4) -0.0077(4) -0.0037(4) -0.0050(4)

loop_
_atom_type_symbol
_atom_type_description
_atom_type_scat_dispersion_real
_atom_type_scat_dispersion_imag
_atom_type_scat_source
C C 0.0033 0.0016 'International Tables Vol C Tables 4.2.6.8 and 6.1.1.4'
H H 0.0000 0.0000 'International Tables Vol C Tables 4.2.6.8 and 6.1.1.4'
N N 0.0061 0.0033 'International Tables Vol C Tables 4.2.6.8 and 6.1.1.4'
F F 0.0171 0.0103 'International Tables Vol C Tables 4.2.6.8 and 6.1.1.4'
Cl Cl 0.1484 0.1585 'International Tables Vol C Tables 4.2.6.8 and 6.1.1.4'

loop_
_geom_angle_atom_site_label_1
_geom_angle_atom_site_label_2
_geom_angle_atom_site_label_3
_geom_angle_site_symmetry_1
_geom_angle_site_symmetry_3
_geom_angle
_geom_angle_publ_flag
C7 N1 C6 . . 117.48(8) ?
C11 N2 C10 . . 121.76(8) ?
C11 N2 H18 . . 119.1 ?
C10 N2 H18 . . 119.1 ?
N1 C7 C8 . . 126.51(9) ?
N1 C7 Cl1 . . 115.47(7) ?
C8 C7 Cl1 . . 118.01(7) ?
C9 C1 C6 . . 117.92(9) ?
C9 C1 C2 . . 123.09(9) ?
C6 C1 C2 . . 118.98(9) ?
N2 C10 C8 . . 113.32(8) ?
N2 C10 H10A . . 108.9 ?
C8 C10 H10A . . 108.9 ?
N2 C10 H10B . . 108.9 ?
C8 C10 H10B . . 108.9 ?
H10A C10 H10B . . 107.7 ?
C9 C8 C7 . . 115.61(8) ?
C9 C8 C10 . . 122.70(8) ?
C7 C8 C10 . . 121.69(8) ?
C4 C5 C6 . . 119.71(9) ?
C4 C5 H5 . . 120.1 ?
C6 C5 H5 . . 120.1 ?
N1 C6 C5 . . 118.51(9) ?
N1 C6 C1 . . 121.50(9) ?
C5 C6 C1 . . 119.99(9) ?
C8 C9 C1 . . 120.95(9) ?
C8 C9 H9 . . 119.5 ?
C1 C9 H9 . . 119.5 ?
C13 C14 C15 . . 118.66(10) ?
C13 C14 H14 . . 120.7 ?
C15 C14 H14 . . 120.7 ?
N2 C11 C12 . . 122.23(9) ?
N2 C11 C15 . . 119.59(9) ?
C12 C11 C15 . . 118.18(9) ?
C3 C2 C1 . . 120.15(9) ?
C3 C2 H17 . . 119.9 ?
C1 C2 H17 . . 119.9 ?
F1 C13 C16 . . 119.13(9) ?
F1 C13 C14 . . 118.49(9) ?
C16 C13 C14 . . 122.38(10) ?
C2 C3 C4 . . 120.64(9) ?
C2 C3 H3 . . 119.7 ?
C4 C3 H3 . . 119.7 ?
C16 C12 C11 . . 120.86(9) ?
C16 C12 H12 . . 119.6 ?
C11 C12 H12 . . 119.6 ?
C5 C4 C3 . . 120.52(9) ?
C5 C4 H4 . . 119.7 ?
C3 C4 H4 . . 119.7 ?
C14 C15 C11 . . 121.05(9) ?
C14 C15 H15 . . 119.5 ?
C11 C15 H15 . . 119.5 ?
C13 C16 C12 . . 118.87(9) ?
C13 C16 H16 . . 120.6 ?
C12 C16 H16 . . 120.6 ?

loop_
_geom_bond_atom_site_label_1
_geom_bond_atom_site_label_2
_geom_bond_site_symmetry_2
_geom_bond_distance
_geom_bond_publ_flag
Cl1 C7 . 1.7434(10) ?
N1 C7 . 1.3016(13) ?
N1 C6 . 1.3732(12) ?
N2 C11 . 1.3792(12) ?
N2 C10 . 1.4388(13) ?
N2 H18 . 0.86 ?
F1 C13 . 1.3661(12) ?
C7 C8 . 1.4217(13) ?
C1 C9 . 1.4133(13) ?
C1 C6 . 1.4149(13) ?
C1 C2 . 1.4164(13) ?
C10 C8 . 1.5161(13) ?
C10 H10A . 0.97 ?
C10 H10B . 0.97 ?
C8 C9 . 1.3714(13) ?
C5 C4 . 1.3726(15) ?
C5 C6 . 1.4136(13) ?
C5 H5 . 0.93 ?
C9 H9 . 0.93 ?
C14 C13 . 1.3792(15) ?
C14 C15 . 1.3878(14) ?
C14 H14 . 0.93 ?
C11 C12 . 1.4011(14) ?
C11 C15 . 1.4077(14) ?
C2 C3 . 1.3700(14) ?
C2 H17 . 0.93 ?
C13 C16 . 1.3737(15) ?
C3 C4 . 1.4128(15) ?
C3 H3 . 0.93 ?
C12 C16 . 1.3936(14) ?
C12 H12 . 0.93 ?
C4 H4 . 0.93 ?
C15 H15 . 0.93 ?
C16 H16 . 0.93 ?

loop_
_geom_hbond_atom_site_label_D
_geom_hbond_atom_site_label_H
_geom_hbond_atom_site_label_A
_geom_hbond_site_symmetry_A
_geom_hbond_distance_DH
_geom_hbond_distance_HA
_geom_hbond_distance_DA
_geom_hbond_angle_DHA
N2 H18 N1 1_455 0.86 2.30 3.1353(12) 165
C4 H4 Cg2 2_766 0.93 2.91 3.7494(13) 151
C10 H10A Cg1 2_756 0.97 2.62 3.5365(12) 157
C10 H10B Cg2 2_657 0.97 2.98 3.8083(11) 145

loop_
_geom_torsion_atom_site_label_1
_geom_torsion_atom_site_label_2
_geom_torsion_atom_site_label_3
_geom_torsion_atom_site_label_4
_geom_torsion_site_symmetry_1
_geom_torsion_site_symmetry_2
_geom_torsion_site_symmetry_3
_geom_torsion_site_symmetry_4
_geom_torsion
_geom_torsion_publ_flag
C6 N1 C7 C8 . . . . -0.94(15) ?
C6 N1 C7 Cl1 . . . . 179.70(7) ?
C11 N2 C10 C8 . . . . -82.06(11) ?
N1 C7 C8 C9 . . . . 0.82(15) ?
Cl1 C7 C8 C9 . . . . -179.83(7) ?
N1 C7 C8 C10 . . . . -178.91(9) ?
Cl1 C7 C8 C10 . . . . 0.43(13) ?
N2 C10 C8 C9 . . . . -14.02(13) ?
N2 C10 C8 C7 . . . . 165.69(9) ?
C7 N1 C6 C5 . . . . 179.69(9) ?
C7 N1 C6 C1 . . . . -0.29(14) ?
C4 C5 C6 N1 . . . . 179.83(9) ?
C4 C5 C6 C1 . . . . -0.19(15) ?
C9 C1 C6 N1 . . . . 1.53(14) ?
C2 C1 C6 N1 . . . . -179.36(9) ?
C9 C1 C6 C5 . . . . -178.45(9) ?
C2 C1 C6 C5 . . . . 0.65(14) ?
C7 C8 C9 C1 . . . . 0.55(14) ?
C10 C8 C9 C1 . . . . -179.73(8) ?
C6 C1 C9 C8 . . . . -1.63(14) ?
C2 C1 C9 C8 . . . . 179.30(9) ?
C10 N2 C11 C12 . . . . 4.96(14) ?
C10 N2 C11 C15 . . . . -174.83(9) ?
C9 C1 C2 C3 . . . . 178.48(9) ?
C6 C1 C2 C3 . . . . -0.58(15) ?
C15 C14 C13 F1 . . . . -179.04(9) ?
C15 C14 C13 C16 . . . . 0.18(16) ?
C1 C2 C3 C4 . . . . 0.04(16) ?
N2 C11 C12 C16 . . . . -178.83(9) ?
C15 C11 C12 C16 . . . . 0.96(14) ?
C6 C5 C4 C3 . . . . -0.37(16) ?
C2 C3 C4 C5 . . . . 0.44(16) ?
C13 C14 C15 C11 . . . . 0.14(16) ?
N2 C11 C15 C14 . . . . 179.10(9) ?
C12 C11 C15 C14 . . . . -0.70(15) ?
F1 C13 C16 C12 . . . . 179.30(9) ?
C14 C13 C16 C12 . . . . 0.08(16) ?
C11 C12 C16 C13 . . . . -0.67(15) ?

loop_
_cod_related_entry_id
_cod_related_entry_database
_cod_related_entry_code
1 ChemSpider 28251892
